data_7005807
loop_
_publ_author_name
'Hyder, Iqbal'
'Jim\'enez-Tenorio, Manuel'
'Puerta, M. Carmen'
'Valerga, Pedro'

_publ_section_title
;
 Oligomerization and regioselective hydrosilylation of styrenes
 catalyzed by cationic allyl nickel complexes bearing allylphosphine
 ligands.
;
_journal_issue 28
_journal_name_full 'Dalton transactions (Cambridge, England : 2003)'
_journal_page_first 3000
_journal_page_last 3009
_journal_paper_doi 10.1039/b705579j
_journal_year 2007
_chemical_formula_moiety 'C22 H45 Ni P2 1+; C32 H12 B F24 1-'
_chemical_formula_sum 'C54 H57 B F24 Ni P2'
_chemical_formula_weight 1293.46
_chemical_name_common
;
(Trihapto-2-methyl-allyl)-bis(diisopropyl-allyl-phosphino)-
nickel (ii) tetrakis(3,5-bis(trifluoromethyl)phenyl)borate
;
_chemical_name_systematic
;
(Trihapto-2-methyl-allyl)-bis(diisopropyl-allyl-phosphino)-nickel (II)
tetrakis{3,5-bis(trifluoromethyl)phenyl}borate
;
_space_group_IT_number 14
_symmetry_cell_setting monoclinic
_symmetry_Int_Tables_number 14
_symmetry_space_group_name_Hall '-P 2ybc'
_symmetry_space_group_name_H-M 'P 1 21/c 1'
_atom_sites_solution_hydrogens geom
_atom_sites_solution_primary direct
_atom_sites_solution_secondary difmap
_audit_creation_method SHELXL-97
_cell_angle_alpha 90.00
_cell_angle_beta 99.13(3)
_cell_angle_gamma 90.00
_cell_formula_units_Z 4
_cell_length_a 12.799(3)
_cell_length_b 11.980(2)
_cell_length_c 37.938(8)
_cell_measurement_reflns_used 8763
_cell_measurement_temperature 100(2)
_cell_measurement_theta_max 24.965
_cell_measurement_theta_min 2.175
_cell_volume 5743(2)
_computing_cell_refinement 'SAINT (Bruker, 2001)'
_computing_data_collection 'SMART (Bruker, 2001)'
_computing_data_reduction 'SAINT (Bruker, 2001)'
_computing_molecular_graphics 'ORTEP-3 vers. 1.08 (Faruggia, 2005)'
_computing_publication_material 'SHELXTL (Sheldrick, 2001)'
_computing_structure_refinement 'SHELXTL (Sheldrick, 2001)'
_computing_structure_solution 'SHELXTL (Sheldrick, 2001)'
_diffrn_ambient_temperature 100(2)
_diffrn_measured_fraction_theta_full 0.996
_diffrn_measured_fraction_theta_max 0.996
_diffrn_measurement_method '1700 omega scan frames, 0.3 deg, 10 sec'
_diffrn_radiation_monochromator graphite
_diffrn_radiation_probe x-ray
_diffrn_radiation_type MoK\a
_diffrn_radiation_wavelength 0.71073
_diffrn_reflns_av_R_equivalents 0.0479
_diffrn_reflns_av_sigmaI/netI 0.0486
_diffrn_reflns_limit_h_max 15
_diffrn_reflns_limit_h_min -15
_diffrn_reflns_limit_k_max 14
_diffrn_reflns_limit_k_min -14
_diffrn_reflns_limit_l_max 45
_diffrn_reflns_limit_l_min -44
_diffrn_reflns_number 35584
_diffrn_reflns_theta_full 25.01
_diffrn_reflns_theta_max 25.01
_diffrn_reflns_theta_min 1.61
_diffrn_source 'fine-focus sealed tube'
_diffrn_source_type 'Bruker SMART APEX'
_diffrn_standards_decay_% 0.0001
_diffrn_standards_number 0
_exptl_absorpt_coefficient_mu 0.508
_exptl_absorpt_correction_T_max 1.000
_exptl_absorpt_correction_T_min 0.851
_exptl_absorpt_correction_type multi-scan
_exptl_absorpt_process_details '(SADABS; Sheldrick, 2004)'
_exptl_crystal_colour yellow
_exptl_crystal_density_diffrn 1.496
_exptl_crystal_density_method 'not measured'
_exptl_crystal_description block
_exptl_crystal_F_000 2640
_exptl_crystal_size_max 0.37
_exptl_crystal_size_mid 0.24
_exptl_crystal_size_min 0.18
_refine_diff_density_max 0.813
_refine_diff_density_min -0.458
_refine_diff_density_rms 0.080
_refine_ls_extinction_method none
_refine_ls_goodness_of_fit_ref 1.070
_refine_ls_hydrogen_treatment constr
_refine_ls_matrix_type full
_refine_ls_number_parameters 768
_refine_ls_number_reflns 10098
_refine_ls_number_restraints 12
_refine_ls_restrained_S_all 1.071
_refine_ls_R_factor_all 0.0860
_refine_ls_R_factor_gt 0.0770
_refine_ls_shift/su_max 0.002
_refine_ls_shift/su_mean 0.000
_refine_ls_structure_factor_coef Fsqd
_refine_ls_weighting_details 'calc w=1/[\s^2^(Fo^2^)+(0.0435P)^2^+26.3846P] where P=(Fo^2^+2Fc^2^)/3'
_refine_ls_weighting_scheme calc
_refine_ls_wR_factor_gt 0.1540
_refine_ls_wR_factor_ref 0.1594
_reflns_number_gt 9238
_reflns_number_total 10098
_reflns_threshold_expression >2sigma(I)
_cod_data_source_file b705579j.txt
_cod_data_source_block pv0611
_cod_original_sg_symbol_H-M 'P 21/c'
_cod_database_code 7005807

loop_
_symmetry_equiv_pos_as_xyz
'x, y, z'
'-x, y+1/2, -z+1/2'
'-x, -y, -z'
'x, -y-1/2, z-1/2'

loop_
_atom_site_label
_atom_site_type_symbol
_atom_site_fract_x
_atom_site_fract_y
_atom_site_fract_z
_atom_site_U_iso_or_equiv
_atom_site_adp_type
_atom_site_occupancy
_atom_site_symmetry_multiplicity
_atom_site_calc_flag
_atom_site_refinement_flags
_atom_site_disorder_assembly
_atom_site_disorder_group
Ni1 Ni 0.78122(4) 0.39740(5) 0.136310(15) 0.01839(15) Uani 1 1 d . . .
P1 P 0.90873(9) 0.43305(9) 0.10443(3) 0.0185(2) Uani 1 1 d . . .
P2 P 0.77004(9) 0.53450(10) 0.17564(3) 0.0228(3) Uani 1 1 d . . .
C1 C 0.7624(4) 0.2427(4) 0.11308(13) 0.0268(11) Uani 1 1 d . . .
H1A H 0.7753 0.2370 0.0881 0.032 Uiso 1 1 calc R . .
H1B H 0.7897 0.1784 0.1282 0.032 Uiso 1 1 calc R . .
C2 C 0.6644(3) 0.2859(4) 0.11826(13) 0.0254(10) Uani 1 1 d . . .
C3 C 0.6560(4) 0.3183(4) 0.15305(14) 0.0296(11) Uani 1 1 d . . .
H3A H 0.6732 0.2611 0.1719 0.036 Uiso 1 1 calc R . .
H3B H 0.5944 0.3654 0.1560 0.036 Uiso 1 1 calc R . .
C4 C 0.5826(4) 0.3171(4) 0.08703(15) 0.0353(12) Uani 1 1 d . . .
H4A H 0.5267 0.2604 0.0837 0.053 Uiso 1 1 calc R . .
H4B H 0.6157 0.3216 0.0655 0.053 Uiso 1 1 calc R . .
H4C H 0.5519 0.3897 0.0915 0.053 Uiso 1 1 calc R . .
C5 C 0.8485(3) 0.4355(4) 0.05675(11) 0.0224(10) Uani 1 1 d . . .
H5 H 0.8159 0.3604 0.0511 0.027 Uiso 1 1 calc R . .
C6 C 0.7582(4) 0.5208(4) 0.05086(12) 0.0280(11) Uani 1 1 d . . .
H6A H 0.7873 0.5963 0.0546 0.042 Uiso 1 1 calc R . .
H6B H 0.7093 0.5066 0.0678 0.042 Uiso 1 1 calc R . .
H6C H 0.7201 0.5141 0.0264 0.042 Uiso 1 1 calc R . .
C7 C 0.9248(4) 0.4556(4) 0.03002(12) 0.0292(11) Uani 1 1 d . . .
H7A H 0.8886 0.4397 0.0058 0.044 Uiso 1 1 calc R . .
H7B H 0.9863 0.4064 0.0357 0.044 Uiso 1 1 calc R . .
H7C H 0.9482 0.5336 0.0315 0.044 Uiso 1 1 calc R . .
C8 C 1.0213(3) 0.3341(4) 0.10885(13) 0.0249(10) Uani 1 1 d . . .
H8 H 1.0795 0.3715 0.0986 0.030 Uiso 1 1 calc R . .
C9 C 0.9994(4) 0.2227(4) 0.08939(14) 0.0325(12) Uani 1 1 d . . .
H9A H 1.0661 0.1823 0.0896 0.049 Uiso 1 1 calc R . .
H9B H 0.9664 0.2364 0.0647 0.049 Uiso 1 1 calc R . .
H9C H 0.9516 0.1778 0.1014 0.049 Uiso 1 1 calc R . .
C10 C 1.0613(4) 0.3159(4) 0.14862(13) 0.0333(12) Uani 1 1 d . . .
H10A H 1.0031 0.2891 0.1603 0.050 Uiso 1 1 calc R . .
H10B H 1.0882 0.3866 0.1595 0.050 Uiso 1 1 calc R . .
H10C H 1.1183 0.2604 0.1515 0.050 Uiso 1 1 calc R . .
C11 C 0.9765(4) 0.5701(4) 0.11241(13) 0.0248(10) Uani 1 1 d . . .
H11A H 0.9268 0.6281 0.1013 0.030 Uiso 1 1 calc R . .
H11B H 0.9879 0.5837 0.1385 0.030 Uiso 1 1 calc R . .
C12 C 1.0795(4) 0.5891(4) 0.09978(15) 0.0332(12) Uani 1 1 d . . .
H12 H 1.0824 0.5796 0.0751 0.040 Uiso 1 1 calc R . .
C13 C 1.1662(4) 0.6181(4) 0.12098(15) 0.0354(12) Uani 1 1 d . . .
H13A H 1.1654 0.6281 0.1458 0.042 Uiso 1 1 calc R . .
H13B H 1.2299 0.6292 0.1116 0.042 Uiso 1 1 calc R . .
C14 C 0.7399(4) 0.4780(4) 0.21850(13) 0.0323(11) Uani 1 1 d . . .
H14 H 0.6703 0.4386 0.2131 0.039 Uiso 1 1 calc R . .
C15 C 0.8222(5) 0.3907(5) 0.23369(16) 0.0455(14) Uani 1 1 d . . .
H15A H 0.8903 0.4275 0.2415 0.068 Uiso 1 1 calc R . .
H15B H 0.8301 0.3356 0.2152 0.068 Uiso 1 1 calc R . .
H15C H 0.7990 0.3531 0.2540 0.068 Uiso 1 1 calc R . .
C16 C 0.7291(5) 0.5659(5) 0.24692(14) 0.0428(14) Uani 1 1 d . . .
H16A H 0.7055 0.5300 0.2675 0.064 Uiso 1 1 calc R . .
H16B H 0.6772 0.6222 0.2369 0.064 Uiso 1 1 calc R . .
H16C H 0.7978 0.6018 0.2545 0.064 Uiso 1 1 calc R . .
C17 C 0.6638(4) 0.6393(4) 0.16086(13) 0.0285(11) Uani 1 1 d . . .
H17 H 0.6624 0.6921 0.1812 0.034 Uiso 1 1 calc R . .
C18 C 0.5552(4) 0.5883(4) 0.15229(16) 0.0396(13) Uani 1 1 d . . .
H18A H 0.5022 0.6477 0.1475 0.059 Uiso 1 1 calc R . .
H18B H 0.5409 0.5435 0.1726 0.059 Uiso 1 1 calc R . .
H18C H 0.5518 0.5404 0.1312 0.059 Uiso 1 1 calc R . .
C19 C 0.6884(5) 0.7082(4) 0.12924(14) 0.0405(13) Uani 1 1 d . . .
H19A H 0.6885 0.6594 0.1085 0.061 Uiso 1 1 calc R . .
H19B H 0.7581 0.7432 0.1355 0.061 Uiso 1 1 calc R . .
H19C H 0.6345 0.7662 0.1235 0.061 Uiso 1 1 calc R . .
C20 C 0.8801(4) 0.6314(4) 0.19030(14) 0.0316(11) Uani 1 1 d . . .
H20A H 0.8950 0.6729 0.1691 0.038 Uiso 1 1 calc R . .
H20B H 0.8558 0.6865 0.2067 0.038 Uiso 1 1 calc R . .
C21 C 0.9806(4) 0.5831(5) 0.20834(15) 0.0405(13) Uani 1 1 d . . .
H21 H 1.0066 0.5177 0.1985 0.049 Uiso 1 1 calc R . .
C22 C 1.0357(5) 0.6261(6) 0.23724(18) 0.0577(18) Uani 1 1 d . . .
H22A H 1.0113 0.6915 0.2475 0.069 Uiso 1 1 calc R . .
H22B H 1.0999 0.5919 0.2479 0.069 Uiso 1 1 calc R . .
F1 F 0.6350(2) 1.1038(2) 0.03420(8) 0.0398(7) Uani 1 1 d . . .
F2 F 0.6818(3) 0.9592(3) 0.00790(8) 0.0493(9) Uani 1 1 d . . .
F3 F 0.7421(2) 0.9884(3) 0.06291(8) 0.0462(8) Uani 1 1 d . . .
F4 F 0.3407(3) 0.6396(3) 0.01922(13) 0.0813(14) Uani 1 1 d . . .
F5 F 0.4974(4) 0.6080(4) 0.01585(19) 0.143(3) Uani 1 1 d . . .
F6 F 0.4372(5) 0.5766(3) 0.06286(12) 0.1021(19) Uani 1 1 d . . .
F7 F 0.2249(2) 1.4362(2) 0.04750(7) 0.0401(8) Uani 1 1 d . . .
F8 F 0.3491(3) 1.3518(3) 0.02817(8) 0.0511(9) Uani 1 1 d . . .
F9 F 0.1975(4) 1.2768(3) 0.02352(9) 0.0773(14) Uani 1 1 d . . .
F10 F 0.2973(2) 1.3001(2) 0.20194(7) 0.0325(7) Uani 1 1 d . . .
F11 F 0.4497(2) 1.3607(2) 0.19512(7) 0.0295(6) Uani 1 1 d . . .
F12 F 0.3108(3) 1.4551(2) 0.17471(7) 0.0399(8) Uani 1 1 d . . .
F13A F 0.0259(14) 1.0467(8) 0.1775(4) 0.082(3) Uani 0.740(16) 1 d PD A 1
F14A F -0.0074(8) 0.8673(11) 0.1797(4) 0.064(3) Uani 0.740(16) 1 d PD A 1
F15A F -0.1047(4) 0.9900(11) 0.14766(19) 0.082(3) Uani 0.740(16) 1 d PD A 1
F16A F -0.0636(10) 0.9178(10) 0.0194(3) 0.046(2) Uani 0.745(19) 1 d PD B 1
F17A F 0.0745(6) 0.8412(11) 0.0069(2) 0.072(3) Uani 0.745(19) 1 d PD B 1
F18A F -0.0328(10) 0.7433(8) 0.0347(3) 0.104(4) Uani 0.745(19) 1 d PD B 1
F19 F 0.3881(3) 0.7438(3) 0.25845(7) 0.0450(8) Uani 1 1 d . . .
F20 F 0.3002(2) 0.6765(2) 0.21095(8) 0.0371(7) Uani 1 1 d . . .
F21 F 0.4579(2) 0.6212(3) 0.22910(10) 0.0496(9) Uani 1 1 d . . .
F22 F 0.7617(2) 0.8913(3) 0.20153(10) 0.0477(9) Uani 1 1 d . . .
F23 F 0.7123(2) 1.0597(3) 0.19265(9) 0.0503(9) Uani 1 1 d . . .
F24 F 0.7109(2) 0.9841(3) 0.24315(7) 0.0422(8) Uani 1 1 d . . .
F13B F 0.039(5) 1.019(3) 0.1839(11) 0.082(3) Uani 0.260(16) 1 d PD A 2
F14B F 0.023(3) 0.880(4) 0.1812(14) 0.064(3) Uani 0.260(16) 1 d PD A 2
F15B F -0.1034(14) 0.920(3) 0.1469(6) 0.082(3) Uani 0.260(16) 1 d PD A 2
F16B F -0.062(3) 0.904(3) 0.0101(8) 0.046(2) Uani 0.255(19) 1 d PD B 2
F17B F 0.0636(19) 0.785(3) 0.0186(7) 0.072(3) Uani 0.255(19) 1 d PD B 2
F18B F -0.069(3) 0.779(2) 0.0409(9) 0.104(4) Uani 0.255(19) 1 d PD B 2
C23 C 0.4205(3) 0.9234(3) 0.08461(11) 0.0173(9) Uani 1 1 d . . .
C24 C 0.5026(3) 0.9802(4) 0.07206(11) 0.0167(9) Uani 1 1 d . . .
H24 H 0.5171 1.0551 0.0794 0.020 Uiso 1 1 calc R . .
C25 C 0.5638(3) 0.9312(4) 0.04920(11) 0.0199(9) Uani 1 1 d . . .
C26 C 0.5449(4) 0.8226(4) 0.03751(12) 0.0248(10) Uani 1 1 d . . .
H26 H 0.5865 0.7891 0.0217 0.030 Uiso 1 1 calc R . .
C27 C 0.4639(4) 0.7637(4) 0.04934(12) 0.0233(10) Uani 1 1 d . . .
C28 C 0.4054(3) 0.8126(4) 0.07276(11) 0.0197(9) Uani 1 1 d . . .
H28 H 0.3524 0.7693 0.0813 0.024 Uiso 1 1 calc R . .
C29 C 0.6550(4) 0.9946(4) 0.03830(12) 0.0272(11) Uani 1 1 d . . .
C30 C 0.4379(4) 0.6479(4) 0.03658(14) 0.0332(12) Uani 1 1 d . . .
C31 C 0.3494(3) 1.1104(3) 0.11412(11) 0.0147(8) Uani 1 1 d . . .
C32 C 0.3179(3) 1.1664(3) 0.08196(11) 0.0168(9) Uani 1 1 d . . .
H32 H 0.3094 1.1251 0.0603 0.020 Uiso 1 1 calc R . .
C33 C 0.2987(3) 1.2808(3) 0.08054(11) 0.0166(9) Uani 1 1 d . . .
C34 C 0.3102(3) 1.3440(4) 0.11167(11) 0.0188(9) Uani 1 1 d . . .
H34 H 0.2978 1.4222 0.1109 0.023 Uiso 1 1 calc R . .
C35 C 0.3404(3) 1.2893(4) 0.14392(11) 0.0185(9) Uani 1 1 d . . .
C36 C 0.3606(3) 1.1752(3) 0.14498(11) 0.0154(8) Uani 1 1 d . . .
H36 H 0.3827 1.1404 0.1674 0.018 Uiso 1 1 calc R . .
C37 C 0.2669(4) 1.3353(4) 0.04514(12) 0.0233(10) Uani 1 1 d . . .
C38 C 0.3496(3) 1.3519(4) 0.17855(12) 0.0216(10) Uani 1 1 d . . .
C39 C 0.2282(3) 0.9396(3) 0.10731(12) 0.0187(9) Uani 1 1 d . . .
C40 C 0.1654(3) 0.9559(4) 0.13408(13) 0.0231(10) Uani 1 1 d . . .
H40 H 0.1984 0.9804 0.1570 0.028 Uiso 1 1 calc R . .
C41 C 0.0571(4) 0.9376(4) 0.12844(15) 0.0320(12) Uani 1 1 d . A .
C42 C 0.0063(4) 0.9021(4) 0.09563(16) 0.0371(13) Uani 1 1 d . . .
H42 H -0.0678 0.8885 0.0918 0.044 Uiso 1 1 calc R . .
C43 C 0.0650(4) 0.8866(4) 0.06824(15) 0.0331(12) Uani 1 1 d . B .
C44 C 0.1738(4) 0.9057(4) 0.07409(13) 0.0244(10) Uani 1 1 d . . .
H44 H 0.2123 0.8954 0.0549 0.029 Uiso 1 1 calc R . .
C45 C -0.0050(4) 0.9550(5) 0.15805(17) 0.0435(15) Uani 1 1 d D . .
C46 C 0.0093(5) 0.8460(5) 0.03290(17) 0.0472(16) Uani 1 1 d D . .
C47 C 0.4164(3) 0.9259(3) 0.15272(11) 0.0153(9) Uani 1 1 d . . .
C48 C 0.3789(3) 0.8425(3) 0.17284(11) 0.0178(9) Uani 1 1 d . . .
H48 H 0.3105 0.8124 0.1651 0.021 Uiso 1 1 calc R . .
C49 C 0.4390(3) 0.8016(3) 0.20415(11) 0.0167(9) Uani 1 1 d . . .
C50 C 0.5391(3) 0.8426(3) 0.21619(11) 0.0185(9) Uani 1 1 d . . .
H50 H 0.5795 0.8152 0.2376 0.022 Uiso 1 1 calc R . .
C51 C 0.5793(3) 0.9249(3) 0.19626(11) 0.0156(9) Uani 1 1 d . . .
C52 C 0.5196(3) 0.9651(3) 0.16525(11) 0.0170(9) Uani 1 1 d . . .
H52 H 0.5490 1.0209 0.1520 0.020 Uiso 1 1 calc R . .
C53 C 0.3961(3) 0.7117(4) 0.22553(12) 0.0226(10) Uani 1 1 d . . .
C54 C 0.6904(3) 0.9649(4) 0.20835(12) 0.0221(10) Uani 1 1 d . . .
B1 B 0.3544(4) 0.9736(4) 0.11464(13) 0.0159(10) Uani 1 1 d . . .

loop_
_atom_site_aniso_label
_atom_site_aniso_U_11
_atom_site_aniso_U_22
_atom_site_aniso_U_33
_atom_site_aniso_U_23
_atom_site_aniso_U_13
_atom_site_aniso_U_12
Ni1 0.0173(3) 0.0165(3) 0.0220(3) 0.0000(2) 0.0053(2) -0.0020(2)
P1 0.0160(5) 0.0199(6) 0.0198(6) 0.0015(5) 0.0032(4) -0.0016(4)
P2 0.0245(6) 0.0218(6) 0.0224(6) -0.0012(5) 0.0043(5) -0.0011(5)
C1 0.030(3) 0.015(2) 0.037(3) -0.003(2) 0.011(2) -0.0033(19)
C2 0.020(2) 0.014(2) 0.043(3) -0.008(2) 0.010(2) -0.0102(18)
C3 0.029(3) 0.017(2) 0.047(3) -0.001(2) 0.021(2) -0.008(2)
C4 0.022(2) 0.027(3) 0.056(3) -0.009(2) 0.002(2) -0.004(2)
C5 0.025(2) 0.021(2) 0.020(2) -0.0026(18) 0.0003(19) -0.0027(19)
C6 0.032(3) 0.029(3) 0.021(2) 0.000(2) 0.000(2) -0.002(2)
C7 0.035(3) 0.032(3) 0.021(2) -0.002(2) 0.007(2) -0.001(2)
C8 0.016(2) 0.027(3) 0.033(3) 0.004(2) 0.007(2) 0.0024(19)
C9 0.028(3) 0.029(3) 0.042(3) 0.003(2) 0.010(2) 0.007(2)
C10 0.021(2) 0.037(3) 0.040(3) 0.007(2) 0.001(2) 0.008(2)
C11 0.022(2) 0.023(2) 0.029(3) 0.003(2) 0.002(2) -0.0046(19)
C12 0.032(3) 0.028(3) 0.041(3) 0.006(2) 0.012(2) -0.001(2)
C13 0.023(3) 0.030(3) 0.052(3) 0.005(2) 0.004(2) -0.008(2)
C14 0.035(3) 0.036(3) 0.028(3) 0.005(2) 0.009(2) 0.000(2)
C15 0.052(4) 0.042(3) 0.041(3) 0.013(3) 0.002(3) 0.002(3)
C16 0.047(3) 0.048(3) 0.033(3) -0.002(3) 0.007(3) 0.004(3)
C17 0.038(3) 0.022(2) 0.026(3) -0.006(2) 0.006(2) 0.006(2)
C18 0.035(3) 0.029(3) 0.052(3) -0.009(3) -0.002(3) 0.010(2)
C19 0.056(4) 0.029(3) 0.035(3) 0.003(2) 0.002(3) 0.014(3)
C20 0.032(3) 0.027(3) 0.033(3) -0.006(2) 0.000(2) -0.003(2)
C21 0.031(3) 0.047(3) 0.043(3) 0.006(3) 0.003(2) 0.003(2)
C22 0.039(3) 0.060(4) 0.066(4) -0.005(3) -0.017(3) 0.000(3)
F1 0.0351(16) 0.0341(17) 0.0536(19) 0.0030(14) 0.0176(14) -0.0055(13)
F2 0.053(2) 0.057(2) 0.0455(19) -0.0228(16) 0.0318(16) -0.0174(17)
F3 0.0227(15) 0.066(2) 0.0482(19) 0.0098(17) -0.0013(14) -0.0085(15)
F4 0.076(3) 0.037(2) 0.112(4) -0.027(2) -0.042(3) -0.0040(19)
F5 0.139(5) 0.072(3) 0.256(7) -0.116(4) 0.149(5) -0.059(3)
F6 0.196(6) 0.0206(19) 0.073(3) -0.0005(19) -0.032(3) -0.021(3)
F7 0.0537(19) 0.0369(17) 0.0303(16) 0.0158(13) 0.0086(14) 0.0235(15)
F8 0.055(2) 0.069(2) 0.0347(17) 0.0262(16) 0.0252(16) 0.0305(18)
F9 0.117(3) 0.049(2) 0.044(2) 0.0205(17) -0.056(2) -0.041(2)
F10 0.0300(15) 0.0442(17) 0.0249(14) -0.0110(13) 0.0093(12) -0.0059(13)
F11 0.0237(14) 0.0399(16) 0.0234(14) -0.0108(12) -0.0015(11) -0.0056(12)
F12 0.060(2) 0.0259(16) 0.0293(15) -0.0093(12) -0.0061(14) 0.0190(14)
F13A 0.115(6) 0.035(6) 0.123(6) -0.009(5) 0.098(5) -0.007(6)
F14A 0.075(7) 0.047(4) 0.081(3) 0.027(3) 0.043(6) -0.006(5)
F15A 0.036(2) 0.132(9) 0.085(3) 0.049(5) 0.031(2) 0.052(4)
F16A 0.049(2) 0.049(4) 0.030(5) 0.000(4) -0.019(4) 0.008(2)
F17A 0.053(3) 0.100(7) 0.052(5) -0.044(5) -0.029(3) 0.019(4)
F18A 0.159(8) 0.017(4) 0.099(5) 0.013(4) -0.095(6) -0.034(4)
F19 0.066(2) 0.0483(19) 0.0245(16) -0.0064(14) 0.0188(15) -0.0278(17)
F20 0.0376(17) 0.0348(16) 0.0352(16) 0.0115(13) -0.0060(13) -0.0159(13)
F21 0.0449(18) 0.0324(17) 0.077(2) 0.0321(17) 0.0255(17) 0.0142(15)
F22 0.0201(14) 0.0430(19) 0.079(2) -0.0308(17) 0.0065(15) 0.0021(13)
F23 0.0342(17) 0.0451(19) 0.064(2) 0.0272(17) -0.0169(16) -0.0176(15)
F24 0.0334(16) 0.065(2) 0.0259(15) -0.0107(15) -0.0018(13) -0.0146(15)
F13B 0.115(6) 0.035(6) 0.123(6) -0.009(5) 0.098(5) -0.007(6)
F14B 0.075(7) 0.047(4) 0.081(3) 0.027(3) 0.043(6) -0.006(5)
F15B 0.036(2) 0.132(9) 0.085(3) 0.049(5) 0.031(2) 0.052(4)
F16B 0.049(2) 0.049(4) 0.030(5) 0.000(4) -0.019(4) 0.008(2)
F17B 0.053(3) 0.100(7) 0.052(5) -0.044(5) -0.029(3) 0.019(4)
F18B 0.159(8) 0.017(4) 0.099(5) 0.013(4) -0.095(6) -0.034(4)
C23 0.016(2) 0.016(2) 0.017(2) 0.0013(17) -0.0047(17) 0.0029(17)
C24 0.016(2) 0.017(2) 0.016(2) -0.0023(17) -0.0034(17) -0.0001(17)
C25 0.022(2) 0.021(2) 0.016(2) -0.0015(18) -0.0022(18) 0.0012(18)
C26 0.023(2) 0.028(3) 0.022(2) -0.006(2) -0.0017(19) 0.009(2)
C27 0.024(2) 0.019(2) 0.024(2) -0.0034(19) -0.0039(19) 0.0047(19)
C28 0.020(2) 0.019(2) 0.020(2) 0.0001(18) 0.0000(18) 0.0013(18)
C29 0.030(3) 0.031(3) 0.021(2) -0.002(2) 0.005(2) 0.004(2)
C30 0.035(3) 0.024(3) 0.040(3) -0.013(2) 0.001(2) 0.000(2)
C31 0.0084(18) 0.018(2) 0.018(2) 0.0015(17) 0.0007(16) -0.0017(16)
C32 0.013(2) 0.019(2) 0.017(2) -0.0017(17) 0.0022(17) -0.0033(17)
C33 0.0103(19) 0.020(2) 0.019(2) 0.0038(17) 0.0000(17) -0.0023(16)
C34 0.015(2) 0.014(2) 0.026(2) 0.0012(18) 0.0016(18) 0.0018(17)
C35 0.011(2) 0.022(2) 0.022(2) -0.0021(18) 0.0008(17) 0.0004(17)
C36 0.015(2) 0.016(2) 0.014(2) 0.0008(16) 0.0001(16) 0.0017(16)
C37 0.025(2) 0.020(2) 0.023(2) 0.0008(19) -0.002(2) 0.0009(19)
C38 0.021(2) 0.019(2) 0.024(2) -0.0002(19) 0.0002(19) 0.0000(18)
C39 0.017(2) 0.011(2) 0.026(2) 0.0073(17) -0.0025(18) 0.0009(17)
C40 0.020(2) 0.017(2) 0.031(3) 0.0055(19) 0.002(2) 0.0022(18)
C41 0.023(2) 0.022(2) 0.050(3) 0.015(2) 0.004(2) 0.000(2)
C42 0.017(2) 0.027(3) 0.064(4) 0.015(3) -0.005(2) 0.000(2)
C43 0.031(3) 0.011(2) 0.051(3) 0.001(2) -0.013(2) -0.001(2)
C44 0.022(2) 0.016(2) 0.031(3) 0.0014(19) -0.007(2) 0.0030(18)
C45 0.022(3) 0.050(4) 0.061(4) 0.020(3) 0.015(3) 0.004(2)
C46 0.039(3) 0.030(3) 0.061(4) -0.004(3) -0.027(3) -0.001(3)
C47 0.017(2) 0.015(2) 0.014(2) -0.0030(16) 0.0014(17) 0.0040(16)
C48 0.015(2) 0.015(2) 0.024(2) -0.0038(18) 0.0026(18) 0.0001(17)
C49 0.023(2) 0.010(2) 0.017(2) -0.0008(17) 0.0058(18) 0.0032(17)
C50 0.023(2) 0.016(2) 0.016(2) -0.0029(17) 0.0003(18) 0.0017(18)
C51 0.018(2) 0.014(2) 0.014(2) -0.0058(16) 0.0011(17) 0.0035(17)
C52 0.017(2) 0.016(2) 0.018(2) -0.0023(17) 0.0042(17) 0.0021(17)
C53 0.020(2) 0.024(2) 0.022(2) -0.0008(19) -0.0015(19) 0.0013(19)
C54 0.024(2) 0.022(2) 0.020(2) 0.0002(19) 0.0030(19) 0.0037(19)
B1 0.015(2) 0.015(2) 0.017(2) -0.0012(19) 0.0006(19) -0.0039(19)

loop_
_atom_type_symbol
_atom_type_description
_atom_type_scat_dispersion_real
_atom_type_scat_dispersion_imag
_atom_type_scat_source
C C 0.0033 0.0016 'International Tables Vol C Tables 4.2.6.8 and 6.1.1.4'
H H 0.0000 0.0000 'International Tables Vol C Tables 4.2.6.8 and 6.1.1.4'
B B 0.0013 0.0007 'International Tables Vol C Tables 4.2.6.8 and 6.1.1.4'
F F 0.0171 0.0103 'International Tables Vol C Tables 4.2.6.8 and 6.1.1.4'
P P 0.1023 0.0942 'International Tables Vol C Tables 4.2.6.8 and 6.1.1.4'
Ni Ni 0.3393 1.1124 'International Tables Vol C Tables 4.2.6.8 and 6.1.1.4'

loop_
_geom_angle_atom_site_label_1
_geom_angle_atom_site_label_2
_geom_angle_atom_site_label_3
_geom_angle
_geom_angle_site_symmetry_1
_geom_angle_site_symmetry_3
_geom_angle_publ_flag
C2 Ni1 C3 39.94(19) . . ?
C2 Ni1 C1 40.02(18) . . ?
C3 Ni1 C1 70.78(19) . . ?
C2 Ni1 P1 120.37(14) . . ?
C3 Ni1 P1 159.49(14) . . ?
C1 Ni1 P1 89.19(13) . . ?
C2 Ni1 P2 125.66(13) . . ?
C3 Ni1 P2 89.82(14) . . ?
C1 Ni1 P2 159.12(14) . . ?
P1 Ni1 P2 110.61(5) . . ?
C5 P1 C8 107.2(2) . . ?
C5 P1 C11 104.9(2) . . ?
C8 P1 C11 102.4(2) . . ?
C5 P1 Ni1 107.90(15) . . ?
C8 P1 Ni1 117.11(15) . . ?
C11 P1 Ni1 116.45(15) . . ?
C20 P2 C14 102.7(2) . . ?
C20 P2 C17 98.8(2) . . ?
C14 P2 C17 105.4(2) . . ?
C20 P2 Ni1 122.47(17) . . ?
C14 P2 Ni1 111.11(17) . . ?
C17 P2 Ni1 114.39(16) . . ?
C2 C1 Ni1 69.6(3) . . ?
C2 C1 H1A 116.7 . . ?
Ni1 C1 H1A 116.7 . . ?
C2 C1 H1B 116.7 . . ?
Ni1 C1 H1B 116.7 . . ?
H1A C1 H1B 113.7 . . ?
C3 C2 C1 116.2(5) . . ?
C3 C2 C4 121.9(4) . . ?
C1 C2 C4 120.7(4) . . ?
C3 C2 Ni1 70.3(3) . . ?
C1 C2 Ni1 70.3(3) . . ?
C4 C2 Ni1 119.0(3) . . ?
C2 C3 Ni1 69.7(3) . . ?
C2 C3 H3A 116.7 . . ?
Ni1 C3 H3A 116.7 . . ?
C2 C3 H3B 116.7 . . ?
Ni1 C3 H3B 116.7 . . ?
H3A C3 H3B 113.7 . . ?
C2 C4 H4A 109.5 . . ?
C2 C4 H4B 109.5 . . ?
H4A C4 H4B 109.5 . . ?
C2 C4 H4C 109.5 . . ?
H4A C4 H4C 109.5 . . ?
H4B C4 H4C 109.5 . . ?
C6 C5 C7 110.1(4) . . ?
C6 C5 P1 109.9(3) . . ?
C7 C5 P1 116.0(3) . . ?
C6 C5 H5 106.8 . . ?
C7 C5 H5 106.8 . . ?
P1 C5 H5 106.8 . . ?
C5 C6 H6A 109.5 . . ?
C5 C6 H6B 109.5 . . ?
H6A C6 H6B 109.5 . . ?
C5 C6 H6C 109.5 . . ?
H6A C6 H6C 109.5 . . ?
H6B C6 H6C 109.5 . . ?
C5 C7 H7A 109.5 . . ?
C5 C7 H7B 109.5 . . ?
H7A C7 H7B 109.5 . . ?
C5 C7 H7C 109.5 . . ?
H7A C7 H7C 109.5 . . ?
H7B C7 H7C 109.5 . . ?
C9 C8 C10 111.0(4) . . ?
C9 C8 P1 115.7(3) . . ?
C10 C8 P1 108.3(3) . . ?
C9 C8 H8 107.1 . . ?
C10 C8 H8 107.1 . . ?
P1 C8 H8 107.1 . . ?
C8 C9 H9A 109.5 . . ?
C8 C9 H9B 109.5 . . ?
H9A C9 H9B 109.5 . . ?
C8 C9 H9C 109.5 . . ?
H9A C9 H9C 109.5 . . ?
H9B C9 H9C 109.5 . . ?
C8 C10 H10A 109.5 . . ?
C8 C10 H10B 109.5 . . ?
H10A C10 H10B 109.5 . . ?
C8 C10 H10C 109.5 . . ?
H10A C10 H10C 109.5 . . ?
H10B C10 H10C 109.5 . . ?
C12 C11 P1 119.8(4) . . ?
C12 C11 H11A 107.4 . . ?
P1 C11 H11A 107.4 . . ?
C12 C11 H11B 107.4 . . ?
P1 C11 H11B 107.4 . . ?
H11A C11 H11B 106.9 . . ?
C13 C12 C11 123.3(5) . . ?
C13 C12 H12 118.3 . . ?
C11 C12 H12 118.3 . . ?
C12 C13 H13A 120.0 . . ?
C12 C13 H13B 120.0 . . ?
H13A C13 H13B 120.0 . . ?
C16 C14 C15 109.8(4) . . ?
C16 C14 P2 114.9(4) . . ?
C15 C14 P2 110.6(4) . . ?
C16 C14 H14 107.1 . . ?
C15 C14 H14 107.1 . . ?
P2 C14 H14 107.1 . . ?
C14 C15 H15A 109.5 . . ?
C14 C15 H15B 109.5 . . ?
H15A C15 H15B 109.5 . . ?
C14 C15 H15C 109.5 . . ?
H15A C15 H15C 109.5 . . ?
H15B C15 H15C 109.5 . . ?
C14 C16 H16A 109.5 . . ?
C14 C16 H16B 109.5 . . ?
H16A C16 H16B 109.5 . . ?
C14 C16 H16C 109.5 . . ?
H16A C16 H16C 109.5 . . ?
H16B C16 H16C 109.5 . . ?
C18 C17 C19 110.3(4) . . ?
C18 C17 P2 113.3(3) . . ?
C19 C17 P2 111.5(3) . . ?
C18 C17 H17 107.1 . . ?
C19 C17 H17 107.1 . . ?
P2 C17 H17 107.1 . . ?
C17 C18 H18A 109.5 . . ?
C17 C18 H18B 109.5 . . ?
H18A C18 H18B 109.5 . . ?
C17 C18 H18C 109.5 . . ?
H18A C18 H18C 109.5 . . ?
H18B C18 H18C 109.5 . . ?
C17 C19 H19A 109.5 . . ?
C17 C19 H19B 109.5 . . ?
H19A C19 H19B 109.5 . . ?
C17 C19 H19C 109.5 . . ?
H19A C19 H19C 109.5 . . ?
H19B C19 H19C 109.5 . . ?
C21 C20 P2 117.5(4) . . ?
C21 C20 H20A 107.9 . . ?
P2 C20 H20A 107.9 . . ?
C21 C20 H20B 107.9 . . ?
P2 C20 H20B 107.9 . . ?
H20A C20 H20B 107.2 . . ?
C22 C21 C20 123.2(6) . . ?
C22 C21 H21 118.4 . . ?
C20 C21 H21 118.4 . . ?
C21 C22 H22A 120.0 . . ?
C21 C22 H22B 120.0 . . ?
H22A C22 H22B 120.0 . . ?
C24 C23 C28 115.1(4) . . ?
C24 C23 B1 124.0(4) . . ?
C28 C23 B1 120.6(4) . . ?
C25 C24 C23 122.5(4) . . ?
C25 C24 H24 118.8 . . ?
C23 C24 H24 118.8 . . ?
C26 C25 C24 120.7(4) . . ?
C26 C25 C29 119.4(4) . . ?
C24 C25 C29 119.9(4) . . ?
C25 C26 C27 118.4(4) . . ?
C25 C26 H26 120.8 . . ?
C27 C26 H26 120.8 . . ?
C28 C27 C26 120.2(4) . . ?
C28 C27 C30 119.2(4) . . ?
C26 C27 C30 120.6(4) . . ?
C27 C28 C23 123.0(4) . . ?
C27 C28 H28 118.5 . . ?
C23 C28 H28 118.5 . . ?
F2 C29 F3 106.8(4) . . ?
F2 C29 F1 106.4(4) . . ?
F3 C29 F1 104.9(4) . . ?
F2 C29 C25 113.4(4) . . ?
F3 C29 C25 112.2(4) . . ?
F1 C29 C25 112.5(4) . . ?
F4 C30 F6 102.2(5) . . ?
F4 C30 F5 105.9(5) . . ?
F6 C30 F5 107.5(6) . . ?
F4 C30 C27 112.2(4) . . ?
F6 C30 C27 112.8(4) . . ?
F5 C30 C27 115.2(5) . . ?
C36 C31 C32 116.4(4) . . ?
C36 C31 B1 123.3(4) . . ?
C32 C31 B1 119.8(4) . . ?
C33 C32 C31 122.2(4) . . ?
C33 C32 H32 118.9 . . ?
C31 C32 H32 118.9 . . ?
C32 C33 C34 120.6(4) . . ?
C32 C33 C37 119.2(4) . . ?
C34 C33 C37 120.2(4) . . ?
C35 C34 C33 118.0(4) . . ?
C35 C34 H34 121.0 . . ?
C33 C34 H34 121.0 . . ?
C34 C35 C36 120.9(4) . . ?
C34 C35 C38 120.6(4) . . ?
C36 C35 C38 118.5(4) . . ?
C35 C36 C31 122.0(4) . . ?
C35 C36 H36 119.0 . . ?
C31 C36 H36 119.0 . . ?
F9 C37 F8 106.6(4) . . ?
F9 C37 F7 106.6(4) . . ?
F8 C37 F7 104.9(4) . . ?
F9 C37 C33 112.9(4) . . ?
F8 C37 C33 112.2(4) . . ?
F7 C37 C33 113.1(4) . . ?
F12 C38 F11 106.9(4) . . ?
F12 C38 F10 106.5(4) . . ?
F11 C38 F10 105.4(3) . . ?
F12 C38 C35 113.1(4) . . ?
F11 C38 C35 112.8(4) . . ?
F10 C38 C35 111.7(4) . . ?
C44 C39 C40 115.5(4) . . ?
C44 C39 B1 124.0(4) . . ?
C40 C39 B1 120.1(4) . . ?
C41 C40 C39 122.6(5) . . ?
C41 C40 H40 118.7 . . ?
C39 C40 H40 118.7 . . ?
C42 C41 C40 120.4(5) . . ?
C42 C41 C45 119.5(5) . . ?
C40 C41 C45 120.1(5) . . ?
C41 C42 C43 118.9(5) . . ?
C41 C42 H42 120.5 . . ?
C43 C42 H42 120.5 . . ?
C42 C43 C44 120.3(5) . . ?
C42 C43 C46 118.5(5) . . ?
C44 C43 C46 121.2(5) . . ?
C43 C44 C39 122.2(5) . . ?
C43 C44 H44 118.9 . . ?
C39 C44 H44 118.9 . . ?
F14A C45 F14B 18.0(18) . . ?
F14A C45 F15A 108.2(6) . . ?
F14B C45 F15A 125.2(16) . . ?
F14A C45 F13A 109.7(11) . . ?
F14B C45 F13A 100(3) . . ?
F15A C45 F13A 95.1(10) . . ?
F14A C45 F13B 93(2) . . ?
F14B C45 F13B 82(3) . . ?
F15A C45 F13B 108(3) . . ?
F13A C45 F13B 19(2) . . ?
F14A C45 F15B 80.6(11) . . ?
F14B C45 F15B 98.5(19) . . ?
F15A C45 F15B 36.5(10) . . ?
F13A C45 F15B 127.7(16) . . ?
F13B C45 F15B 134(3) . . ?
F14A C45 C41 114.9(8) . . ?
F14B C45 C41 107(2) . . ?
F15A C45 C41 114.7(5) . . ?
F13A C45 C41 112.4(8) . . ?
F13B C45 C41 116(3) . . ?
F15B C45 C41 107.9(11) . . ?
F16A C46 F16B 16.9(15) . . ?
F16A C46 F17A 102.7(7) . . ?
F16B C46 F17A 89.2(18) . . ?
F16A C46 F17B 130.7(14) . . ?
F16B C46 F17B 114.1(18) . . ?
F17A C46 F17B 36.5(16) . . ?
F16A C46 F18A 110.6(10) . . ?
F16B C46 F18A 106(2) . . ?
F17A C46 F18A 106.7(7) . . ?
F17B C46 F18A 74.3(15) . . ?
F16A C46 F18B 88.4(15) . . ?
F16B C46 F18B 90(3) . . ?
F17A C46 F18B 133.0(15) . . ?
F17B C46 F18B 104.0(18) . . ?
F18A C46 F18B 29.9(14) . . ?
F16A C46 C43 110.2(6) . . ?
F16B C46 C43 125.8(15) . . ?
F17A C46 C43 113.2(5) . . ?
F17B C46 C43 112.1(11) . . ?
F18A C46 C43 112.9(6) . . ?
F18B C46 C43 104.8(15) . . ?
C48 C47 C52 116.2(4) . . ?
C48 C47 B1 125.1(4) . . ?
C52 C47 B1 118.5(4) . . ?
C47 C48 C49 121.9(4) . . ?
C47 C48 H48 119.0 . . ?
C49 C48 H48 119.0 . . ?
C50 C49 C48 120.9(4) . . ?
C50 C49 C53 118.4(4) . . ?
C48 C49 C53 120.7(4) . . ?
C49 C50 C51 118.5(4) . . ?
C49 C50 H50 120.8 . . ?
C51 C50 H50 120.8 . . ?
C52 C51 C50 120.5(4) . . ?
C52 C51 C54 121.1(4) . . ?
C50 C51 C54 118.3(4) . . ?
C51 C52 C47 122.1(4) . . ?
C51 C52 H52 119.0 . . ?
C47 C52 H52 119.0 . . ?
F19 C53 F20 106.2(4) . . ?
F19 C53 F21 105.8(4) . . ?
F20 C53 F21 106.1(4) . . ?
F19 C53 C49 113.0(4) . . ?
F20 C53 C49 113.2(4) . . ?
F21 C53 C49 112.0(4) . . ?
F22 C54 F24 106.0(4) . . ?
F22 C54 F23 106.3(4) . . ?
F24 C54 F23 105.9(4) . . ?
F22 C54 C51 112.1(4) . . ?
F24 C54 C51 112.9(4) . . ?
F23 C54 C51 113.1(4) . . ?
C23 B1 C47 104.7(3) . . ?
C23 B1 C31 112.4(3) . . ?
C47 B1 C31 111.8(3) . . ?
C23 B1 C39 113.2(3) . . ?
C47 B1 C39 112.8(3) . . ?
C31 B1 C39 102.1(3) . . ?

loop_
_geom_bond_atom_site_label_1
_geom_bond_atom_site_label_2
_geom_bond_distance
_geom_bond_site_symmetry_2
_geom_bond_publ_flag
Ni1 C2 2.040(4) . ?
Ni1 C3 2.047(4) . ?
Ni1 C1 2.049(4) . ?
Ni1 P1 2.2215(13) . ?
Ni1 P2 2.2386(13) . ?
P1 C5 1.850(4) . ?
P1 C8 1.853(5) . ?
P1 C11 1.859(5) . ?
P2 C20 1.842(5) . ?
P2 C14 1.858(5) . ?
P2 C17 1.870(5) . ?
C1 C2 1.399(6) . ?
C1 H1A 0.9900 . ?
C1 H1B 0.9900 . ?
C2 C3 1.396(7) . ?
C2 C4 1.499(7) . ?
C3 H3A 0.9900 . ?
C3 H3B 0.9900 . ?
C4 H4A 0.9800 . ?
C4 H4B 0.9800 . ?
C4 H4C 0.9800 . ?
C5 C6 1.533(6) . ?
C5 C7 1.534(6) . ?
C5 H5 1.0000 . ?
C6 H6A 0.9800 . ?
C6 H6B 0.9800 . ?
C6 H6C 0.9800 . ?
C7 H7A 0.9800 . ?
C7 H7B 0.9800 . ?
C7 H7C 0.9800 . ?
C8 C9 1.530(7) . ?
C8 C10 1.530(7) . ?
C8 H8 1.0000 . ?
C9 H9A 0.9800 . ?
C9 H9B 0.9800 . ?
C9 H9C 0.9800 . ?
C10 H10A 0.9800 . ?
C10 H10B 0.9800 . ?
C10 H10C 0.9800 . ?
C11 C12 1.489(6) . ?
C11 H11A 0.9900 . ?
C11 H11B 0.9900 . ?
C12 C13 1.310(7) . ?
C12 H12 0.9500 . ?
C13 H13A 0.9500 . ?
C13 H13B 0.9500 . ?
C14 C16 1.529(7) . ?
C14 C15 1.531(7) . ?
C14 H14 1.0000 . ?
C15 H15A 0.9800 . ?
C15 H15B 0.9800 . ?
C15 H15C 0.9800 . ?
C16 H16A 0.9800 . ?
C16 H16B 0.9800 . ?
C16 H16C 0.9800 . ?
C17 C18 1.506(7) . ?
C17 C19 1.530(7) . ?
C17 H17 1.0000 . ?
C18 H18A 0.9800 . ?
C18 H18B 0.9800 . ?
C18 H18C 0.9800 . ?
C19 H19A 0.9800 . ?
C19 H19B 0.9800 . ?
C19 H19C 0.9800 . ?
C20 C21 1.475(7) . ?
C20 H20A 0.9900 . ?
C20 H20B 0.9900 . ?
C21 C22 1.311(8) . ?
C21 H21 0.9500 . ?
C22 H22A 0.9500 . ?
C22 H22B 0.9500 . ?
F1 C29 1.338(6) . ?
F2 C29 1.324(5) . ?
F3 C29 1.337(5) . ?
F4 C30 1.315(6) . ?
F5 C30 1.271(6) . ?
F6 C30 1.314(7) . ?
F7 C37 1.332(5) . ?
F8 C37 1.332(5) . ?
F9 C37 1.312(5) . ?
F10 C38 1.345(5) . ?
F11 C38 1.339(5) . ?
F12 C38 1.332(5) . ?
F13A C45 1.347(13) . ?
F14A C45 1.338(12) . ?
F15A C45 1.341(8) . ?
F16A C46 1.313(11) . ?
F17A C46 1.389(11) . ?
F18A C46 1.350(10) . ?
F19 C53 1.326(5) . ?
F20 C53 1.332(5) . ?
F21 C53 1.337(5) . ?
F22 C54 1.324(5) . ?
F23 C54 1.333(5) . ?
F24 C54 1.325(5) . ?
F13B C45 1.30(4) . ?
F14B C45 1.27(3) . ?
F15B C45 1.33(2) . ?
F16B C46 1.35(3) . ?
F17B C46 1.19(2) . ?
F18B C46 1.35(3) . ?
C23 C24 1.397(6) . ?
C23 C28 1.406(6) . ?
C23 B1 1.638(6) . ?
C24 C25 1.388(6) . ?
C24 H24 0.9500 . ?
C25 C26 1.383(6) . ?
C25 C29 1.504(6) . ?
C26 C27 1.386(7) . ?
C26 H26 0.9500 . ?
C27 C28 1.380(6) . ?
C27 C30 1.490(6) . ?
C28 H28 0.9500 . ?
C31 C36 1.393(6) . ?
C31 C32 1.395(6) . ?
C31 B1 1.640(6) . ?
C32 C33 1.392(6) . ?
C32 H32 0.9500 . ?
C33 C34 1.391(6) . ?
C33 C37 1.491(6) . ?
C34 C35 1.388(6) . ?
C34 H34 0.9500 . ?
C35 C36 1.390(6) . ?
C35 C38 1.501(6) . ?
C36 H36 0.9500 . ?
C39 C44 1.400(6) . ?
C39 C40 1.405(6) . ?
C39 B1 1.646(6) . ?
C40 C41 1.386(6) . ?
C40 H40 0.9500 . ?
C41 C42 1.377(8) . ?
C41 C45 1.491(8) . ?
C42 C43 1.389(8) . ?
C42 H42 0.9500 . ?
C43 C44 1.393(7) . ?
C43 C46 1.496(7) . ?
C44 H44 0.9500 . ?
C47 C48 1.387(6) . ?
C47 C52 1.412(6) . ?
C47 B1 1.637(6) . ?
C48 C49 1.397(6) . ?
C48 H48 0.9500 . ?
C49 C50 1.380(6) . ?
C49 C53 1.503(6) . ?
C50 C51 1.390(6) . ?
C50 H50 0.9500 . ?
C51 C52 1.384(6) . ?
C51 C54 1.501(6) . ?
C52 H52 0.9500 . ?

loop_
_geom_torsion_atom_site_label_1
_geom_torsion_atom_site_label_2
_geom_torsion_atom_site_label_3
_geom_torsion_atom_site_label_4
_geom_torsion
_geom_torsion_site_symmetry_1
_geom_torsion_site_symmetry_2
_geom_torsion_site_symmetry_3
_geom_torsion_site_symmetry_4
_geom_torsion_publ_flag
C2 Ni1 P1 C5 38.5(2) . . . . ?
C3 Ni1 P1 C5 52.6(5) . . . . ?
C1 Ni1 P1 C5 64.9(2) . . . . ?
P2 Ni1 P1 C5 -121.92(16) . . . . ?
C2 Ni1 P1 C8 -82.5(2) . . . . ?
C3 Ni1 P1 C8 -68.3(5) . . . . ?
C1 Ni1 P1 C8 -56.1(2) . . . . ?
P2 Ni1 P1 C8 117.11(18) . . . . ?
C2 Ni1 P1 C11 156.0(2) . . . . ?
C3 Ni1 P1 C11 170.1(5) . . . . ?
C1 Ni1 P1 C11 -177.6(2) . . . . ?
P2 Ni1 P1 C11 -4.43(18) . . . . ?
C2 Ni1 P2 C20 -179.9(3) . . . . ?
C3 Ni1 P2 C20 161.2(3) . . . . ?
C1 Ni1 P2 C20 139.9(4) . . . . ?
P1 Ni1 P2 C20 -20.8(2) . . . . ?
C2 Ni1 P2 C14 58.4(3) . . . . ?
C3 Ni1 P2 C14 39.4(2) . . . . ?
C1 Ni1 P2 C14 18.1(4) . . . . ?
P1 Ni1 P2 C14 -142.48(18) . . . . ?
C2 Ni1 P2 C17 -60.8(3) . . . . ?
C3 Ni1 P2 C17 -79.7(2) . . . . ?
C1 Ni1 P2 C17 -101.0(4) . . . . ?
P1 Ni1 P2 C17 98.39(18) . . . . ?
C3 Ni1 C1 C2 32.1(3) . . . . ?
P1 Ni1 C1 C2 -143.4(3) . . . . ?
P2 Ni1 C1 C2 54.7(5) . . . . ?
Ni1 C1 C2 C3 -55.0(4) . . . . ?
Ni1 C1 C2 C4 112.8(4) . . . . ?
C1 Ni1 C2 C3 128.7(4) . . . . ?
P1 Ni1 C2 C3 172.4(2) . . . . ?
P2 Ni1 C2 C3 -30.4(3) . . . . ?
C3 Ni1 C2 C1 -128.7(4) . . . . ?
P1 Ni1 C2 C1 43.7(3) . . . . ?
P2 Ni1 C2 C1 -159.0(2) . . . . ?
C3 Ni1 C2 C4 116.4(5) . . . . ?
C1 Ni1 C2 C4 -115.0(5) . . . . ?
P1 Ni1 C2 C4 -71.3(4) . . . . ?
P2 Ni1 C2 C4 86.0(4) . . . . ?
C1 C2 C3 Ni1 55.0(4) . . . . ?
C4 C2 C3 Ni1 -112.6(4) . . . . ?
C1 Ni1 C3 C2 -32.1(3) . . . . ?
P1 Ni1 C3 C2 -19.1(6) . . . . ?
P2 Ni1 C3 C2 155.8(3) . . . . ?
C8 P1 C5 C6 -177.0(3) . . . . ?
C11 P1 C5 C6 -68.7(3) . . . . ?
Ni1 P1 C5 C6 56.1(3) . . . . ?
C8 P1 C5 C7 -51.3(4) . . . . ?
C11 P1 C5 C7 57.0(4) . . . . ?
Ni1 P1 C5 C7 -178.3(3) . . . . ?
C5 P1 C8 C9 -45.6(4) . . . . ?
C11 P1 C8 C9 -155.6(4) . . . . ?
Ni1 P1 C8 C9 75.7(4) . . . . ?
C5 P1 C8 C10 -170.9(3) . . . . ?
C11 P1 C8 C10 79.0(4) . . . . ?
Ni1 P1 C8 C10 -49.6(4) . . . . ?
C5 P1 C11 C12 -76.8(4) . . . . ?
C8 P1 C11 C12 35.0(4) . . . . ?
Ni1 P1 C11 C12 164.1(3) . . . . ?
P1 C11 C12 C13 -122.5(5) . . . . ?
C20 P2 C14 C16 48.2(4) . . . . ?
C17 P2 C14 C16 -54.7(4) . . . . ?
Ni1 P2 C14 C16 -179.2(3) . . . . ?
C20 P2 C14 C15 -76.8(4) . . . . ?
C17 P2 C14 C15 -179.7(4) . . . . ?
Ni1 P2 C14 C15 55.9(4) . . . . ?
C20 P2 C17 C18 -170.8(4) . . . . ?
C14 P2 C17 C18 -64.9(4) . . . . ?
Ni1 P2 C17 C18 57.5(4) . . . . ?
C20 P2 C17 C19 64.1(4) . . . . ?
C14 P2 C17 C19 169.9(4) . . . . ?
Ni1 P2 C17 C19 -67.7(4) . . . . ?
C14 P2 C20 C21 65.1(5) . . . . ?
C17 P2 C20 C21 173.2(4) . . . . ?
Ni1 P2 C20 C21 -60.4(5) . . . . ?
P2 C20 C21 C22 -135.7(6) . . . . ?
C28 C23 C24 C25 0.8(6) . . . . ?
B1 C23 C24 C25 173.6(4) . . . . ?
C23 C24 C25 C26 0.6(6) . . . . ?
C23 C24 C25 C29 -176.5(4) . . . . ?
C24 C25 C26 C27 -0.4(6) . . . . ?
C29 C25 C26 C27 176.7(4) . . . . ?
C25 C26 C27 C28 -1.2(6) . . . . ?
C25 C26 C27 C30 177.9(4) . . . . ?
C26 C27 C28 C23 2.7(7) . . . . ?
C30 C27 C28 C23 -176.4(4) . . . . ?
C24 C23 C28 C27 -2.4(6) . . . . ?
B1 C23 C28 C27 -175.6(4) . . . . ?
C26 C25 C29 F2 26.0(6) . . . . ?
C24 C25 C29 F2 -156.8(4) . . . . ?
C26 C25 C29 F3 -95.0(5) . . . . ?
C24 C25 C29 F3 82.1(5) . . . . ?
C26 C25 C29 F1 146.9(4) . . . . ?
C24 C25 C29 F1 -36.0(6) . . . . ?
C28 C27 C30 F4 60.6(6) . . . . ?
C26 C27 C30 F4 -118.5(5) . . . . ?
C28 C27 C30 F6 -54.2(6) . . . . ?
C26 C27 C30 F6 126.8(5) . . . . ?
C28 C27 C30 F5 -178.2(6) . . . . ?
C26 C27 C30 F5 2.8(8) . . . . ?
C36 C31 C32 C33 0.0(6) . . . . ?
B1 C31 C32 C33 171.2(4) . . . . ?
C31 C32 C33 C34 0.0(6) . . . . ?
C31 C32 C33 C37 179.0(4) . . . . ?
C32 C33 C34 C35 -0.6(6) . . . . ?
C37 C33 C34 C35 -179.7(4) . . . . ?
C33 C34 C35 C36 1.3(6) . . . . ?
C33 C34 C35 C38 -177.3(4) . . . . ?
C34 C35 C36 C31 -1.4(6) . . . . ?
C38 C35 C36 C31 177.2(4) . . . . ?
C32 C31 C36 C35 0.7(6) . . . . ?
B1 C31 C36 C35 -170.2(4) . . . . ?
C32 C33 C37 F9 42.5(6) . . . . ?
C34 C33 C37 F9 -138.4(4) . . . . ?
C32 C33 C37 F8 -78.0(5) . . . . ?
C34 C33 C37 F8 101.1(5) . . . . ?
C32 C33 C37 F7 163.6(4) . . . . ?
C34 C33 C37 F7 -17.3(6) . . . . ?
C34 C35 C38 F12 9.8(6) . . . . ?
C36 C35 C38 F12 -168.8(4) . . . . ?
C34 C35 C38 F11 -111.6(4) . . . . ?
C36 C35 C38 F11 69.7(5) . . . . ?
C34 C35 C38 F10 129.9(4) . . . . ?
C36 C35 C38 F10 -48.7(5) . . . . ?
C44 C39 C40 C41 1.3(6) . . . . ?
B1 C39 C40 C41 174.5(4) . . . . ?
C39 C40 C41 C42 -0.1(7) . . . . ?
C39 C40 C41 C45 179.3(4) . . . . ?
C40 C41 C42 C43 -0.9(7) . . . . ?
C45 C41 C42 C43 179.8(5) . . . . ?
C41 C42 C43 C44 0.6(7) . . . . ?
C41 C42 C43 C46 178.9(4) . . . . ?
C42 C43 C44 C39 0.7(7) . . . . ?
C46 C43 C44 C39 -177.5(4) . . . . ?
C40 C39 C44 C43 -1.6(6) . . . . ?
B1 C39 C44 C43 -174.6(4) . . . . ?
C42 C41 C45 F14A 93.8(9) . . . . ?
C40 C41 C45 F14A -85.5(9) . . . . ?
C42 C41 C45 F14B 111(2) . . . . ?
C40 C41 C45 F14B -68(2) . . . . ?
C42 C41 C45 F15A -32.5(9) . . . . ?
C40 C41 C45 F15A 148.1(7) . . . . ?
C42 C41 C45 F13A -139.8(8) . . . . ?
C40 C41 C45 F13A 40.9(9) . . . . ?
C42 C41 C45 F13B -160(2) . . . . ?
C40 C41 C45 F13B 21(2) . . . . ?
C42 C41 C45 F15B 6.1(14) . . . . ?
C40 C41 C45 F15B -173.3(13) . . . . ?
C42 C43 C46 F16A 61.3(9) . . . . ?
C44 C43 C46 F16A -120.4(9) . . . . ?
C42 C43 C46 F16B 69(3) . . . . ?
C44 C43 C46 F16B -113(3) . . . . ?
C42 C43 C46 F17A 175.7(7) . . . . ?
C44 C43 C46 F17A -6.0(9) . . . . ?
C42 C43 C46 F17B -145(2) . . . . ?
C44 C43 C46 F17B 34(2) . . . . ?
C42 C43 C46 F18A -62.9(10) . . . . ?
C44 C43 C46 F18A 115.4(9) . . . . ?
C42 C43 C46 F18B -32.5(16) . . . . ?
C44 C43 C46 F18B 145.8(15) . . . . ?
C52 C47 C48 C49 1.4(6) . . . . ?
B1 C47 C48 C49 176.3(4) . . . . ?
C47 C48 C49 C50 -0.4(6) . . . . ?
C47 C48 C49 C53 179.6(4) . . . . ?
C48 C49 C50 C51 -0.6(6) . . . . ?
C53 C49 C50 C51 179.4(4) . . . . ?
C49 C50 C51 C52 0.6(6) . . . . ?
C49 C50 C51 C54 -176.7(4) . . . . ?
C50 C51 C52 C47 0.5(6) . . . . ?
C54 C51 C52 C47 177.8(4) . . . . ?
C48 C47 C52 C51 -1.5(6) . . . . ?
B1 C47 C52 C51 -176.7(4) . . . . ?
C50 C49 C53 F19 60.9(5) . . . . ?
C48 C49 C53 F19 -119.1(4) . . . . ?
C50 C49 C53 F20 -178.4(4) . . . . ?
C48 C49 C53 F20 1.6(6) . . . . ?
C50 C49 C53 F21 -58.5(5) . . . . ?
C48 C49 C53 F21 121.5(4) . . . . ?
C52 C51 C54 F22 -102.8(5) . . . . ?
C50 C51 C54 F22 74.5(5) . . . . ?
C52 C51 C54 F24 137.5(4) . . . . ?
C50 C51 C54 F24 -45.2(5) . . . . ?
C52 C51 C54 F23 17.2(6) . . . . ?
C50 C51 C54 F23 -165.5(4) . . . . ?
C24 C23 B1 C47 -93.1(4) . . . . ?
C28 C23 B1 C47 79.4(4) . . . . ?
C24 C23 B1 C31 28.5(5) . . . . ?
C28 C23 B1 C31 -159.0(4) . . . . ?
C24 C23 B1 C39 143.6(4) . . . . ?
C28 C23 B1 C39 -43.9(5) . . . . ?
C48 C47 B1 C23 -107.2(4) . . . . ?
C52 C47 B1 C23 67.5(4) . . . . ?
C48 C47 B1 C31 130.8(4) . . . . ?
C52 C47 B1 C31 -54.5(5) . . . . ?
C48 C47 B1 C39 16.3(6) . . . . ?
C52 C47 B1 C39 -168.9(4) . . . . ?
C36 C31 B1 C23 -139.1(4) . . . . ?
C32 C31 B1 C23 50.3(5) . . . . ?
C36 C31 B1 C47 -21.6(5) . . . . ?
C32 C31 B1 C47 167.8(3) . . . . ?
C36 C31 B1 C39 99.3(4) . . . . ?
C32 C31 B1 C39 -71.3(4) . . . . ?
C44 C39 B1 C23 -20.5(6) . . . . ?
C40 C39 B1 C23 166.9(4) . . . . ?
C44 C39 B1 C47 -139.2(4) . . . . ?
C40 C39 B1 C47 48.2(5) . . . . ?
C44 C39 B1 C31 100.6(4) . . . . ?
C40 C39 B1 C31 -72.0(5) . . . . ?
